data_4060599
_journal_name_full Organometallics
_journal_paper_doi 10.1021/om0507171
_journal_year 2006
_chemical_formula_moiety 'C53 H45 Co N6 O6 S'
_chemical_formula_sum 'C53 H45 Co N6 O6 S'
_chemical_formula_weight 952.94
_chemical_name_common 4CN-C6H4-CH2(SO2)Co(dpgH)2Py
_space_group_IT_number 2
_space_group_name_Hall '-P 1'
_space_group_name_H-M_alt 'P -1'
_symmetry_cell_setting triclinic
_symmetry_Int_Tables_number 2
_symmetry_space_group_name_Hall '-P 1'
_symmetry_space_group_name_H-M 'P -1'
_cell_angle_alpha 93.985(2)
_cell_angle_beta 90.190(3)
_cell_angle_gamma 115.726(2)
_cell_formula_units_Z 2
_cell_length_a 13.285(2)
_cell_length_b 13.854(2)
_cell_length_c 14.562(2)
_cell_measurement_temperature 100(2)
_cell_volume 2407.0(6)
_diffrn_ambient_temperature 100(2)
_exptl_crystal_density_diffrn 1.315
_cod_database_code 4060599

loop_
_symmetry_equiv_pos_as_xyz
'x, y, z'
'-x, -y, -z'

loop_
_atom_site_label
_atom_site_type_symbol
_atom_site_fract_x
_atom_site_fract_y
_atom_site_fract_z
_atom_site_U_iso_or_equiv
_atom_site_adp_type
_atom_site_occupancy
_atom_site_symmetry_multiplicity
_atom_site_calc_flag
_atom_site_refinement_flags
_atom_site_disorder_assembly
_atom_site_disorder_group
Co1 Co 0.65900(6) 0.03067(5) 0.75464(4) 0.0182(2) Uani 1 1 d . . .
S1 S 0.83696(13) 0.05858(13) 0.75012(11) 0.0380(4) Uani 1 1 d . . .
O1 O 0.6186(4) -0.1231(3) 0.6023(2) 0.0294(9) Uani 1 1 d . . .
H1 H 0.6340 -0.0663 0.5792 0.044 Uiso 1 1 d . . .
O2 O 0.6538(3) 0.0002(3) 0.9460(2) 0.0245(8) Uani 1 1 d . . .
O3 O 0.7078(3) 0.1861(3) 0.9072(2) 0.0264(8) Uani 1 1 d . . .
H3 H 0.6926 0.1293 0.9304 0.040 Uiso 1 1 d . . .
O4 O 0.6631(3) 0.0627(2) 0.5637(2) 0.0255(8) Uani 1 1 d . . .
O5 O 0.8521(7) 0.0292(7) 0.6484(6) 0.105(2) Uani 1 1 d . . .
O6 O 0.8581(7) -0.0166(7) 0.8059(6) 0.115(3) Uani 1 1 d . . .
N1 N 0.6242(4) -0.1061(3) 0.6940(3) 0.0218(9) Uani 1 1 d . . .
N2 N 0.6393(4) -0.0469(3) 0.8601(3) 0.0204(9) Uani 1 1 d . . .
N3 N 0.6995(4) 0.1687(3) 0.8154(3) 0.0202(9) Uani 1 1 d . . .
N4 N 0.6790(4) 0.1089(3) 0.6492(3) 0.0214(9) Uani 1 1 d . . .
N5 N 0.4987(4) -0.0018(3) 0.7527(3) 0.0221(9) Uani 1 1 d . . .
N6 N 1.4543(6) 0.2138(7) 0.6937(7) 0.106(3) Uani 1 1 d D . .
C1 C 0.6031(4) -0.1855(4) 0.7468(3) 0.0222(10) Uani 1 1 d . . .
C2 C 0.5760(5) -0.2956(4) 0.7099(3) 0.0246(11) Uani 1 1 d . . .
C3 C 0.6383(5) -0.3157(4) 0.6425(4) 0.0297(12) Uani 1 1 d . . .
H3 H 0.7020 -0.2575 0.6216 0.036 Uiso 1 1 calc R . .
C4 C 0.6098(6) -0.4191(5) 0.6047(4) 0.0366(14) Uani 1 1 d . . .
H4 H 0.6539 -0.4317 0.5585 0.044 Uiso 1 1 calc R . .
C5 C 0.5161(6) -0.5044(4) 0.6349(4) 0.0383(15) Uani 1 1 d . . .
H5 H 0.4957 -0.5754 0.6086 0.046 Uiso 1 1 calc R . .
C6 C 0.4533(6) -0.4862(4) 0.7024(4) 0.0359(14) Uani 1 1 d . . .
H6 H 0.3900 -0.5450 0.7230 0.043 Uiso 1 1 calc R . .
C7 C 0.4812(5) -0.3823(4) 0.7412(4) 0.0302(12) Uani 1 1 d . . .
H7 H 0.4373 -0.3700 0.7878 0.036 Uiso 1 1 calc R . .
C8 C 0.6124(4) -0.1493(4) 0.8458(3) 0.0201(10) Uani 1 1 d . . .
C9 C 0.5926(4) -0.2217(3) 0.9209(3) 0.0221(10) Uani 1 1 d . . .
C10 C 0.6520(5) -0.2838(4) 0.9254(4) 0.0298(12) Uani 1 1 d . . .
H10 H 0.7069 -0.2780 0.8817 0.036 Uiso 1 1 calc R . .
C11 C 0.6300(6) -0.3536(4) 0.9940(4) 0.0378(15) Uani 1 1 d . . .
H11 H 0.6694 -0.3965 0.9969 0.045 Uiso 1 1 calc R . .
C12 C 0.5510(6) -0.3615(4) 1.0584(4) 0.0411(16) Uani 1 1 d . . .
H12 H 0.5360 -0.4099 1.1052 0.049 Uiso 1 1 calc R . .
C13 C 0.4947(6) -0.2998(5) 1.0545(4) 0.0379(14) Uani 1 1 d . . .
H13 H 0.4410 -0.3048 1.0992 0.046 Uiso 1 1 calc R . .
C14 C 0.5152(5) -0.2289(4) 0.9855(4) 0.0288(12) Uani 1 1 d . . .
H14 H 0.4757 -0.1860 0.9833 0.035 Uiso 1 1 calc R . .
C15 C 0.7209(4) 0.2475(4) 0.7635(3) 0.0192(9) Uani 1 1 d . . .
C16 C 0.7597(4) 0.3614(4) 0.7986(3) 0.0220(10) Uani 1 1 d . . .
C17 C 0.8512(5) 0.4085(4) 0.8608(4) 0.0282(12) Uani 1 1 d . . .
H17 H 0.8870 0.3675 0.8822 0.034 Uiso 1 1 calc R . .
C18 C 0.8893(5) 0.5165(4) 0.8912(4) 0.0351(14) Uani 1 1 d . . .
H18 H 0.9530 0.5499 0.9320 0.042 Uiso 1 1 calc R . .
C19 C 0.8359(5) 0.5751(4) 0.8626(4) 0.0348(14) Uani 1 1 d . . .
H19 H 0.8627 0.6486 0.8840 0.042 Uiso 1 1 calc R . .
C20 C 0.7435(5) 0.5279(4) 0.8030(4) 0.0318(13) Uani 1 1 d . . .
H20 H 0.7064 0.5689 0.7842 0.038 Uiso 1 1 calc R . .
C21 C 0.7043(5) 0.4205(4) 0.7703(3) 0.0244(11) Uani 1 1 d . . .
H21 H 0.6407 0.3879 0.7292 0.029 Uiso 1 1 calc R . .
C22 C 0.7064(4) 0.2122(3) 0.6641(3) 0.0211(10) Uani 1 1 d . . .
C23 C 0.7192(5) 0.2841(4) 0.5901(3) 0.0239(11) Uani 1 1 d . . .
C24 C 0.8185(5) 0.3798(4) 0.5870(4) 0.0307(12) Uani 1 1 d . . .
H24 H 0.8787 0.3963 0.6300 0.037 Uiso 1 1 calc R . .
C25 C 0.8271(6) 0.4498(5) 0.5203(5) 0.0420(16) Uani 1 1 d . . .
H25 H 0.8939 0.5141 0.5171 0.050 Uiso 1 1 calc R . .
C26 C 0.7391(6) 0.4261(5) 0.4589(4) 0.0422(16) Uani 1 1 d . . .
H26 H 0.7448 0.4748 0.4142 0.051 Uiso 1 1 calc R . .
C27 C 0.6421(6) 0.3315(5) 0.4619(4) 0.0388(15) Uani 1 1 d . . .
H27 H 0.5821 0.3149 0.4187 0.047 Uiso 1 1 calc R . .
C28 C 0.6327(5) 0.2608(4) 0.5283(4) 0.0307(12) Uani 1 1 d . . .
H28 H 0.5661 0.1962 0.5306 0.037 Uiso 1 1 calc R . .
C29 C 0.4362(5) -0.0390(4) 0.6738(3) 0.0281(12) Uani 1 1 d . . .
H29 H 0.4713 -0.0470 0.6190 0.034 Uiso 1 1 calc R . .
C30 C 0.3235(5) -0.0660(5) 0.6693(4) 0.0380(14) Uani 1 1 d . . .
H30 H 0.2818 -0.0932 0.6127 0.046 Uiso 1 1 calc R . .
C31 C 0.2722(5) -0.0529(5) 0.7481(4) 0.0383(14) Uani 1 1 d . . .
H31 H 0.1947 -0.0700 0.7468 0.046 Uiso 1 1 calc R . .
C32 C 0.3364(5) -0.0141(5) 0.8291(4) 0.0336(13) Uani 1 1 d . . .
H32 H 0.3029 -0.0043 0.8844 0.040 Uiso 1 1 calc R . .
C33 C 0.4459(5) 0.0099(4) 0.8299(4) 0.0251(11) Uani 1 1 d . . .
H33 H 0.4881 0.0359 0.8864 0.030 Uiso 1 1 calc R . .
C34 C 0.9327(10) 0.1837(9) 0.7738(10) 0.112(4) Uani 1 1 d . . .
H34A H 0.9171 0.2319 0.7349 0.134 Uiso 1 1 calc R . .
H34B H 0.9280 0.2063 0.8391 0.134 Uiso 1 1 calc R . .
C35 C 1.0548(9) 0.1958(8) 0.7565(7) 0.091(2) Uani 1 1 d DU . .
C36 C 1.1095(8) 0.1748(9) 0.8266(7) 0.093(3) Uani 1 1 d DU . .
H36 H 1.0761 0.1572 0.8844 0.111 Uiso 1 1 calc R . .
C37 C 1.2147(8) 0.1797(8) 0.8115(7) 0.090(2) Uani 1 1 d DU . .
H37 H 1.2549 0.1667 0.8593 0.108 Uiso 1 1 calc R . .
C38 C 1.2583(6) 0.2028(6) 0.7297(6) 0.072(2) Uani 1 1 d DU . .
C39 C 1.1986(8) 0.2168(8) 0.6550(7) 0.096(3) Uani 1 1 d DU . .
H39 H 1.2299 0.2285 0.5960 0.115 Uiso 1 1 calc R . .
C40 C 1.0968(8) 0.2132(7) 0.6687(7) 0.085(2) Uani 1 1 d DU . .
H40 H 1.0550 0.2223 0.6198 0.102 Uiso 1 1 calc R . .
C41 C 1.3615(7) 0.2090(6) 0.7003(8) 0.082(3) Uani 1 1 d D . .
C42 C 0.0795(8) 0.8236(9) 0.5322(7) 0.076(3) Uani 1 1 d . . .
H42 H 0.1238 0.8279 0.4803 0.091 Uiso 1 1 calc R . .
C43 C 0.0410(7) 0.7357(7) 0.5809(7) 0.070(2) Uani 1 1 d . . .
H43 H 0.0602 0.6784 0.5645 0.084 Uiso 1 1 calc R . .
C44 C -0.0256(8) 0.7294(8) 0.6541(7) 0.083(3) Uani 1 1 d . . .
H44 H -0.0527 0.6665 0.6868 0.099 Uiso 1 1 calc R . .
C45 C -0.0545(8) 0.8088(11) 0.6814(9) 0.090(3) Uani 1 1 d . . .
H45 H -0.1028 0.8020 0.7310 0.108 Uiso 1 1 calc R . .
C46 C -0.0111(14) 0.8996(13) 0.6347(11) 0.119(5) Uani 1 1 d . . .
H46 H -0.0259 0.9586 0.6551 0.143 Uiso 1 1 calc R . .
C47 C 0.0524(11) 0.9083(9) 0.5601(10) 0.103(5) Uani 1 1 d . . .
H47 H 0.0783 0.9710 0.5272 0.123 Uiso 1 1 calc R . .
C48 C 0.1249(8) 0.5674(8) 0.7433(5) 0.071(3) Uani 1 1 d . . .
H48 H 0.0872 0.5664 0.6874 0.085 Uiso 1 1 calc R . .
C49 C 0.1722(9) 0.6593(7) 0.8016(7) 0.081(3) Uani 1 1 d . . .
H49 H 0.1665 0.7225 0.7869 0.098 Uiso 1 1 calc R . .
C50 C 0.2275(8) 0.6592(9) 0.8807(7) 0.078(3) Uani 1 1 d . . .
H50 H 0.2611 0.7229 0.9208 0.094 Uiso 1 1 calc R . .
C51 C 0.2347(8) 0.5679(10) 0.9025(7) 0.085(3) Uani 1 1 d . . .
H51 H 0.2722 0.5681 0.9582 0.102 Uiso 1 1 calc R . .
C52 C 0.1892(8) 0.4778(7) 0.8456(7) 0.071(3) Uani 1 1 d . . .
H52 H 0.1962 0.4151 0.8600 0.085 Uiso 1 1 calc R . .
C53 C 0.1333(8) 0.4774(7) 0.7673(7) 0.068(2) Uani 1 1 d . . .
H53 H 0.0990 0.4130 0.7283 0.082 Uiso 1 1 calc R . .

loop_
_atom_site_aniso_label
_atom_site_aniso_U_11
_atom_site_aniso_U_22
_atom_site_aniso_U_33
_atom_site_aniso_U_23
_atom_site_aniso_U_13
_atom_site_aniso_U_12
Co1 0.0277(4) 0.0111(3) 0.0201(3) 0.0031(2) 0.0011(3) 0.0121(3)
S1 0.0318(8) 0.0448(8) 0.0483(9) 0.0192(7) 0.0080(7) 0.0246(7)
O1 0.053(3) 0.0174(16) 0.0230(17) 0.0045(13) 0.0026(16) 0.0198(17)
O2 0.037(2) 0.0189(16) 0.0209(16) 0.0002(12) -0.0017(15) 0.0157(15)
O3 0.045(2) 0.0173(16) 0.0196(16) 0.0021(12) -0.0037(15) 0.0162(16)
O4 0.046(2) 0.0131(15) 0.0192(16) 0.0006(12) 0.0030(15) 0.0143(15)
O5 0.095(6) 0.097(5) 0.116(6) -0.016(5) 0.006(5) 0.040(4)
O6 0.120(7) 0.115(7) 0.143(7) 0.039(5) 0.013(5) 0.076(6)
N1 0.036(3) 0.0175(18) 0.0186(18) 0.0021(14) 0.0036(17) 0.0177(18)
N2 0.030(2) 0.0168(18) 0.0174(18) -0.0005(14) -0.0025(16) 0.0137(17)
N3 0.029(2) 0.0153(17) 0.0208(18) 0.0011(14) 0.0001(17) 0.0144(17)
N4 0.030(2) 0.0150(17) 0.0200(18) 0.0026(14) 0.0019(17) 0.0103(17)
N5 0.029(2) 0.0145(17) 0.024(2) 0.0021(14) -0.0017(17) 0.0104(17)
N6 0.125(9) 0.069(6) 0.125(8) 0.017(5) 0.034(7) 0.041(6)
C1 0.030(3) 0.015(2) 0.024(2) 0.0051(17) 0.002(2) 0.012(2)
C2 0.041(3) 0.016(2) 0.022(2) 0.0040(17) -0.003(2) 0.017(2)
C3 0.045(4) 0.022(2) 0.030(3) 0.0052(19) 0.001(2) 0.021(2)
C4 0.058(4) 0.032(3) 0.031(3) -0.001(2) -0.005(3) 0.032(3)
C5 0.067(4) 0.019(2) 0.034(3) -0.003(2) -0.015(3) 0.024(3)
C6 0.053(4) 0.014(2) 0.039(3) 0.004(2) -0.014(3) 0.014(2)
C7 0.045(4) 0.019(2) 0.026(2) 0.0040(19) -0.004(2) 0.014(2)
C8 0.028(3) 0.015(2) 0.024(2) 0.0042(17) 0.0013(19) 0.015(2)
C9 0.030(3) 0.0115(19) 0.024(2) 0.0013(16) -0.003(2) 0.0087(19)
C10 0.047(4) 0.025(2) 0.030(3) 0.007(2) 0.004(2) 0.026(3)
C11 0.065(4) 0.028(3) 0.032(3) 0.007(2) -0.006(3) 0.031(3)
C12 0.067(5) 0.024(3) 0.030(3) 0.012(2) 0.003(3) 0.016(3)
C13 0.045(4) 0.030(3) 0.035(3) 0.009(2) 0.011(3) 0.012(3)
C14 0.034(3) 0.020(2) 0.033(3) 0.0041(19) 0.003(2) 0.012(2)
C15 0.020(3) 0.017(2) 0.024(2) 0.0025(17) 0.0000(19) 0.0111(19)
C16 0.029(3) 0.013(2) 0.026(2) 0.0052(17) 0.005(2) 0.0110(19)
C17 0.034(3) 0.017(2) 0.035(3) 0.0014(19) -0.004(2) 0.012(2)
C18 0.042(4) 0.017(2) 0.041(3) -0.004(2) -0.010(3) 0.009(2)
C19 0.049(4) 0.015(2) 0.040(3) 0.002(2) 0.002(3) 0.014(2)
C20 0.052(4) 0.017(2) 0.034(3) 0.007(2) 0.006(3) 0.021(2)
C21 0.032(3) 0.018(2) 0.027(2) 0.0028(18) 0.002(2) 0.015(2)
C22 0.022(3) 0.0115(19) 0.027(2) 0.0019(17) 0.002(2) 0.0052(18)
C23 0.036(3) 0.018(2) 0.027(2) 0.0043(18) 0.006(2) 0.020(2)
C24 0.037(3) 0.021(2) 0.036(3) 0.010(2) 0.011(2) 0.013(2)
C25 0.052(4) 0.024(3) 0.051(4) 0.016(2) 0.020(3) 0.016(3)
C26 0.072(5) 0.035(3) 0.036(3) 0.016(2) 0.013(3) 0.036(3)
C27 0.062(4) 0.035(3) 0.031(3) 0.006(2) -0.005(3) 0.032(3)
C28 0.046(4) 0.024(2) 0.027(2) 0.0040(19) 0.001(2) 0.019(2)
C29 0.037(3) 0.023(2) 0.023(2) 0.0017(18) -0.005(2) 0.011(2)
C30 0.038(4) 0.036(3) 0.033(3) 0.005(2) -0.007(3) 0.009(3)
C31 0.029(3) 0.045(3) 0.038(3) 0.015(3) 0.001(3) 0.012(3)
C32 0.039(4) 0.035(3) 0.027(3) 0.010(2) 0.005(2) 0.015(3)
C33 0.028(3) 0.023(2) 0.029(2) 0.0055(19) 0.001(2) 0.014(2)
C34 0.089(9) 0.088(8) 0.180(13) -0.009(8) 0.003(8) 0.062(7)
C35 0.097(6) 0.065(5) 0.112(6) 0.003(5) -0.014(5) 0.035(4)
C36 0.082(5) 0.083(5) 0.113(6) 0.001(5) -0.007(5) 0.037(5)
C37 0.080(5) 0.068(5) 0.120(6) 0.003(5) -0.005(5) 0.031(4)
C38 0.072(5) 0.030(3) 0.109(6) 0.010(4) -0.004(4) 0.017(3)
C39 0.090(5) 0.054(4) 0.136(6) 0.005(5) -0.018(5) 0.024(4)
C40 0.092(5) 0.055(4) 0.104(5) 0.010(4) -0.024(5) 0.029(4)
C41 0.070(6) 0.024(3) 0.136(9) 0.002(4) 0.058(6) 0.008(4)
C42 0.048(5) 0.088(7) 0.079(6) 0.020(5) -0.010(4) 0.015(5)
C43 0.053(5) 0.048(4) 0.092(6) 0.005(4) 0.022(5) 0.006(4)
C44 0.073(7) 0.061(6) 0.097(7) 0.015(5) 0.027(6) 0.012(5)
C45 0.053(6) 0.113(9) 0.104(8) -0.016(7) -0.009(5) 0.041(6)
C46 0.144(14) 0.129(12) 0.123(12) 0.001(10) -0.021(10) 0.098(11)
C47 0.096(9) 0.074(7) 0.125(10) 0.040(7) -0.051(8) 0.021(6)
C48 0.093(7) 0.079(6) 0.038(4) 0.007(4) 0.013(4) 0.034(5)
C49 0.103(8) 0.052(5) 0.087(7) 0.007(5) 0.012(6) 0.032(5)
C50 0.053(6) 0.092(7) 0.071(6) -0.025(5) -0.010(4) 0.020(5)
C51 0.056(6) 0.110(9) 0.069(6) 0.043(6) 0.001(5) 0.012(6)
C52 0.059(6) 0.051(5) 0.084(6) 0.030(4) 0.002(5) 0.004(4)
C53 0.070(6) 0.045(4) 0.084(6) -0.003(4) 0.014(5) 0.022(4)

loop_
_geom_bond_atom_site_label_1
_geom_bond_atom_site_label_2
_geom_bond_distance
_geom_bond_site_symmetry_2
_geom_bond_publ_flag
Co1 N2 1.889(4) . ?
Co1 N4 1.893(4) . ?
Co1 N1 1.894(4) . ?
Co1 N3 1.896(4) . ?
Co1 N5 1.975(5) . yes
Co1 S1 2.2258(18) . yes
S1 O6 1.482(8) . yes
S1 O5 1.546(8) . yes
S1 C34 1.656(12) . yes
O1 N1 1.336(5) . ?
O2 N2 1.343(5) . ?
O3 N3 1.337(5) . ?
O4 N4 1.333(5) . ?
N1 C1 1.316(6) . ?
N2 C8 1.304(6) . ?
N3 C15 1.301(6) . ?
N4 C22 1.316(6) . ?
N5 C29 1.348(6) . ?
N5 C33 1.364(7) . ?
N6 C41 1.211(7) . ?
C1 C2 1.467(6) . ?
C1 C8 1.480(6) . ?
C2 C3 1.375(8) . ?
C2 C7 1.415(7) . ?
C3 C4 1.385(7) . ?
C4 C5 1.392(9) . ?
C5 C6 1.371(9) . ?
C6 C7 1.397(7) . ?
C8 C9 1.483(6) . ?
C9 C14 1.371(8) . ?
C9 C10 1.402(7) . ?
C10 C11 1.381(7) . ?
C11 C12 1.384(9) . ?
C12 C13 1.362(9) . ?
C13 C14 1.398(7) . ?
C15 C22 1.479(6) . ?
C15 C16 1.482(6) . ?
C16 C17 1.396(7) . ?
C16 C21 1.397(7) . ?
C17 C18 1.392(7) . ?
C18 C19 1.371(8) . ?
C19 C20 1.381(9) . ?
C20 C21 1.392(7) . ?
C22 C23 1.478(6) . ?
C23 C28 1.366(8) . ?
C23 C24 1.411(7) . ?
C24 C25 1.390(8) . ?
C25 C26 1.376(10) . ?
C26 C27 1.387(9) . ?
C27 C28 1.391(7) . ?
C29 C30 1.376(9) . ?
C30 C31 1.378(9) . ?
C31 C32 1.384(8) . ?
C32 C33 1.344(8) . ?
C34 C35 1.580(14) . ?
C35 C36 1.368(8) . ?
C35 C40 1.392(8) . ?
C36 C37 1.388(8) . ?
C37 C38 1.324(8) . ?
C38 C41 1.406(6) . ?
C38 C39 1.416(8) . ?
C39 C40 1.347(8) . ?
C42 C43 1.352(12) . ?
C42 C47 1.404(17) . ?
C43 C44 1.370(13) . ?
C44 C45 1.350(15) . ?
C45 C46 1.367(18) . ?
C46 C47 1.356(19) . ?
C48 C53 1.367(13) . ?
C48 C49 1.374(12) . ?
C49 C50 1.365(14) . ?
C50 C51 1.368(15) . ?
C51 C52 1.344(14) . ?
C52 C53 1.357(13) . ?
